data_4060511
loop_
_publ_author_name
'Schaefer, Carsten'
'Werz, Daniel B.'
'Staeb, Tobias H.'
'Gleiter, Rolf'
'Rominger, Frank'

_publ_section_title
;
CpCo-Stabilized Cyclopentadienones from Cyclobutadiene Complexes: 
Experimental and Theoretical Investigations
;
_journal_issue 9
_journal_name_full Organometallics
_journal_page_first 2016
_journal_page_last 2113
_journal_paper_doi 10.1021/om050048r
_journal_volume 24
_journal_year 2005
_chemical_formula_sum 'C16 H19 Co O3 S4'
_chemical_formula_weight 446.48
_chemical_name_common in_paper_15
_space_group_IT_number 14
_symmetry_cell_setting monoclinic
_symmetry_space_group_name_Hall '-P 2ybc'
_symmetry_space_group_name_H-M 'P 1 21/c 1'
_atom_sites_solution_hydrogens geom
_atom_sites_solution_primary direct
_atom_sites_solution_secondary difmap
_audit_creation_method SHELXL-97
_cell_angle_alpha 90.00
_cell_angle_beta 114.3310(10)
_cell_angle_gamma 90.00
_cell_formula_units_Z 4
_cell_length_a 16.4714(6)
_cell_length_b 8.3209(3)
_cell_length_c 15.0158(5)
_cell_measurement_temperature 200(2)
_cell_volume 1875.23(11)
_computing_cell_refinement 'Bruker SMART'
_computing_data_collection 'Bruker SMART'
_computing_data_reduction 'Bruker SHELXTL'
_computing_molecular_graphics 'Bruker SHELXTL'
_computing_publication_material 'Bruker SHELXTL'
_computing_structure_refinement 'SHELXL-97 (Sheldrick, 1997)'
_computing_structure_solution 'SHELXS-97 (Sheldrick, 1990)'
_diffrn_ambient_temperature 200(2)
_diffrn_measured_fraction_theta_full 1.000
_diffrn_measured_fraction_theta_max 1.000
_diffrn_measurement_device_type 'CCD area detector'
_diffrn_measurement_method 'phi and omega scans'
_diffrn_radiation_monochromator graphite
_diffrn_radiation_source 'fine-focus sealed tube'
_diffrn_radiation_type MoK\a
_diffrn_radiation_wavelength 0.71073
_diffrn_reflns_av_R_equivalents 0.0469
_diffrn_reflns_av_sigmaI/netI 0.0423
_diffrn_reflns_limit_h_max 21
_diffrn_reflns_limit_h_min -21
_diffrn_reflns_limit_k_max 10
_diffrn_reflns_limit_k_min -10
_diffrn_reflns_limit_l_max 19
_diffrn_reflns_limit_l_min -19
_diffrn_reflns_number 18886
_diffrn_reflns_theta_full 27.49
_diffrn_reflns_theta_max 27.49
_diffrn_reflns_theta_min 1.36
_exptl_absorpt_coefficient_mu 1.372
_exptl_absorpt_correction_T_max 0.9101
_exptl_absorpt_correction_T_min 0.6032
_exptl_absorpt_correction_type multi-scan
_exptl_absorpt_process_details 'Blessing, Acta Cryst. (1995) A51 33-38.'
_exptl_crystal_colour red
_exptl_crystal_density_diffrn 1.581
_exptl_crystal_density_method 'not measured'
_exptl_crystal_description polyhedron
_exptl_crystal_F_000 920
_exptl_crystal_size_max 0.41
_exptl_crystal_size_mid 0.10
_exptl_crystal_size_min 0.07
_refine_diff_density_max 0.312
_refine_diff_density_min -0.332
_refine_diff_density_rms 0.063
_refine_ls_extinction_method none
_refine_ls_goodness_of_fit_ref 1.038
_refine_ls_hydrogen_treatment constr
_refine_ls_matrix_type full
_refine_ls_number_parameters 222
_refine_ls_number_reflns 4300
_refine_ls_number_restraints 0
_refine_ls_restrained_S_all 1.038
_refine_ls_R_factor_all 0.0566
_refine_ls_R_factor_gt 0.0319
_refine_ls_shift/su_max 0.002
_refine_ls_shift/su_mean 0.000
_refine_ls_structure_factor_coef Fsqd
_refine_ls_weighting_details 'calc w=1/[\s^2^(Fo^2^)+(0.0266P)^2^+0.7781P] where P=(Fo^2^+2Fc^2^)/3'
_refine_ls_weighting_scheme calc
_refine_ls_wR_factor_gt 0.0613
_refine_ls_wR_factor_ref 0.0715
_reflns_number_gt 3175
_reflns_number_total 4300
_reflns_threshold_expression >2sigma(I)
_cod_depositor_comments
;
The following automatic conversions were performed:
'_symmetry_cell_setting' value 'Monoclinic' changed to 'monoclinic'
according to '/home/saulius/struct/CIF-dictionaries/cif_core.dic'
dictionary named 'cif_core.dic' version 2.4.1 from 2010-06-29.

Automatic conversion script
Id: cif_fix_enum 1527 2010-12-29 10:47:43Z saulius 
;
_cod_original_sg_symbol_H-M 'P 21/c'
_cod_database_code 4060511

loop_
_symmetry_equiv_pos_as_xyz
'x, y, z'
'-x, y+1/2, -z+1/2'
'-x, -y, -z'
'x, -y-1/2, z-1/2'

loop_
_atom_site_label
_atom_site_type_symbol
_atom_site_fract_x
_atom_site_fract_y
_atom_site_fract_z
_atom_site_U_iso_or_equiv
_atom_site_adp_type
_atom_site_occupancy
_atom_site_symmetry_multiplicity
_atom_site_calc_flag
_atom_site_refinement_flags
_atom_site_disorder_assembly
_atom_site_disorder_group
Co1 Co 0.226839(19) 0.64161(4) 0.28911(2) 0.02232(9) Uani 1 1 d . . .
S1 S 0.39385(4) 0.83717(8) 0.48104(5) 0.03962(17) Uani 1 1 d . . .
S2 S 0.42996(4) 0.66697(9) 0.29515(5) 0.04067(17) Uani 1 1 d . . .
S3 S 0.29799(5) 0.31121(8) 0.22161(5) 0.03733(17) Uani 1 1 d . . .
S4 S 0.18538(5) 0.26717(8) 0.36029(5) 0.04007(17) Uani 1 1 d . . .
C1 C 0.11153(15) 0.7620(3) 0.26510(16) 0.0268(5) Uani 1 1 d . . .
C2 C 0.17344(15) 0.8670(3) 0.25090(17) 0.0304(5) Uani 1 1 d . . .
H2 H 0.1975 0.9626 0.2867 0.037 Uiso 1 1 calc R . .
C3 C 0.19295(16) 0.8045(3) 0.17425(17) 0.0329(6) Uani 1 1 d . . .
H3 H 0.2320 0.8511 0.1494 0.039 Uiso 1 1 calc R . .
C4 C 0.14422(16) 0.6607(3) 0.14127(16) 0.0340(6) Uani 1 1 d . . .
H4 H 0.1449 0.5940 0.0902 0.041 Uiso 1 1 calc R . .
C5 C 0.09433(14) 0.6327(3) 0.19699(16) 0.0308(5) Uani 1 1 d . . .
H5 H 0.0561 0.5438 0.1904 0.037 Uiso 1 1 calc R . .
C6 C 0.28551(14) 0.5541(3) 0.45112(16) 0.0264(5) Uani 1 1 d . . .
O6 O 0.26757(11) 0.5653(2) 0.52290(12) 0.0378(4) Uani 1 1 d . . .
C7 C 0.33833(14) 0.6660(3) 0.41949(15) 0.0261(5) Uani 1 1 d . . .
C8 C 0.35571(14) 0.5929(3) 0.34237(16) 0.0262(5) Uani 1 1 d . . .
C9 C 0.30309(15) 0.4486(3) 0.31317(16) 0.0258(5) Uani 1 1 d . . .
C10 C 0.25383(14) 0.4334(3) 0.37220(16) 0.0247(5) Uani 1 1 d . . .
C11 C 0.31917(19) 0.9212(3) 0.52847(19) 0.0463(7) Uani 1 1 d . . .
H11A H 0.2619 0.9457 0.4743 0.069 Uiso 1 1 calc R . .
H11B H 0.3450 1.0200 0.5645 0.069 Uiso 1 1 calc R . .
H11C H 0.3099 0.8436 0.5725 0.069 Uiso 1 1 calc R . .
C12 C 0.53402(17) 0.6196(5) 0.3956(2) 0.0653(10) Uani 1 1 d . . .
H12A H 0.5355 0.6685 0.4556 0.098 Uiso 1 1 calc R . .
H12B H 0.5834 0.6617 0.3821 0.098 Uiso 1 1 calc R . .
H12C H 0.5399 0.5027 0.4038 0.098 Uiso 1 1 calc R . .
C13 C 0.3764(2) 0.1622(3) 0.2963(2) 0.0521(8) Uani 1 1 d . . .
H13A H 0.4367 0.2073 0.3227 0.078 Uiso 1 1 calc R . .
H13B H 0.3740 0.0676 0.2565 0.078 Uiso 1 1 calc R . .
H13C H 0.3609 0.1308 0.3503 0.078 Uiso 1 1 calc R . .
C14 C 0.1324(2) 0.3047(3) 0.4404(2) 0.0484(7) Uani 1 1 d . . .
H14A H 0.1774 0.3086 0.5080 0.073 Uiso 1 1 calc R . .
H14B H 0.0898 0.2185 0.4338 0.073 Uiso 1 1 calc R . .
H14C H 0.1009 0.4077 0.4235 0.073 Uiso 1 1 calc R . .
C15 C 0.07436(15) 0.7844(3) 0.33808(17) 0.0282(5) Uani 1 1 d . . .
O15 O 0.08958(12) 0.8976(2) 0.39254(13) 0.0391(4) Uani 1 1 d . . .
O16 O 0.01952(11) 0.6634(2) 0.33556(12) 0.0378(4) Uani 1 1 d . . .
C16 C -0.02300(18) 0.6764(4) 0.40244(19) 0.0452(7) Uani 1 1 d . . .
H16A H 0.0225 0.6917 0.4690 0.068 Uiso 1 1 calc R . .
H16B H -0.0565 0.5778 0.3996 0.068 Uiso 1 1 calc R . .
H16C H -0.0638 0.7683 0.3840 0.068 Uiso 1 1 calc R . .

loop_
_atom_site_aniso_label
_atom_site_aniso_U_11
_atom_site_aniso_U_22
_atom_site_aniso_U_33
_atom_site_aniso_U_23
_atom_site_aniso_U_13
_atom_site_aniso_U_12
Co1 0.02006(15) 0.02445(16) 0.02069(15) 0.00107(13) 0.00663(12) 0.00298(13)
S1 0.0363(4) 0.0378(4) 0.0373(4) -0.0056(3) 0.0077(3) -0.0104(3)
S2 0.0274(3) 0.0625(5) 0.0343(3) 0.0119(3) 0.0149(3) 0.0001(3)
S3 0.0476(4) 0.0371(4) 0.0302(3) -0.0022(3) 0.0188(3) 0.0109(3)
S4 0.0531(4) 0.0288(3) 0.0477(4) -0.0068(3) 0.0302(3) -0.0098(3)
C1 0.0216(11) 0.0296(12) 0.0249(12) 0.0045(10) 0.0054(10) 0.0072(10)
C2 0.0305(13) 0.0272(12) 0.0309(12) 0.0061(11) 0.0099(10) 0.0064(11)
C3 0.0322(13) 0.0415(15) 0.0261(12) 0.0122(11) 0.0130(11) 0.0107(11)
C4 0.0319(13) 0.0447(15) 0.0201(11) -0.0005(11) 0.0052(10) 0.0070(12)
C5 0.0199(11) 0.0382(14) 0.0264(12) -0.0015(11) 0.0017(9) -0.0001(11)
C6 0.0234(12) 0.0300(13) 0.0239(12) 0.0013(10) 0.0080(10) 0.0037(10)
O6 0.0472(11) 0.0435(11) 0.0303(9) -0.0061(8) 0.0238(8) -0.0059(9)
C7 0.0226(11) 0.0288(13) 0.0224(11) 0.0021(10) 0.0049(9) 0.0022(10)
C8 0.0206(11) 0.0335(13) 0.0234(12) 0.0068(10) 0.0081(9) 0.0044(10)
C9 0.0269(12) 0.0275(13) 0.0225(11) 0.0026(10) 0.0096(10) 0.0071(10)
C10 0.0260(12) 0.0235(12) 0.0241(12) 0.0026(9) 0.0098(10) 0.0038(9)
C11 0.0636(19) 0.0368(15) 0.0364(15) -0.0066(12) 0.0186(14) 0.0021(14)
C12 0.0252(14) 0.109(3) 0.0566(19) 0.0218(19) 0.0116(14) -0.0004(17)
C13 0.0615(19) 0.0424(17) 0.0577(18) 0.0083(15) 0.0299(16) 0.0224(15)
C14 0.0529(18) 0.0460(17) 0.0592(19) -0.0049(14) 0.0361(15) -0.0137(14)
C15 0.0228(12) 0.0316(13) 0.0274(13) 0.0070(11) 0.0073(10) 0.0090(10)
O15 0.0452(11) 0.0369(10) 0.0409(10) -0.0046(8) 0.0235(9) 0.0020(8)
O16 0.0337(9) 0.0464(11) 0.0373(10) -0.0031(8) 0.0187(8) -0.0062(8)
C16 0.0452(16) 0.0589(19) 0.0394(15) 0.0008(14) 0.0254(13) -0.0081(14)

loop_
_atom_type_symbol
_atom_type_description
_atom_type_scat_dispersion_real
_atom_type_scat_dispersion_imag
_atom_type_scat_source
C C 0.0033 0.0016 'International Tables Vol C Tables 4.2.6.8 and 6.1.1.4'
H H 0.0000 0.0000 'International Tables Vol C Tables 4.2.6.8 and 6.1.1.4'
O O 0.0106 0.0060 'International Tables Vol C Tables 4.2.6.8 and 6.1.1.4'
S S 0.1246 0.1234 'International Tables Vol C Tables 4.2.6.8 and 6.1.1.4'
Co Co 0.3494 0.9721 'International Tables Vol C Tables 4.2.6.8 and 6.1.1.4'

loop_
_geom_angle_atom_site_label_1
_geom_angle_atom_site_label_2
_geom_angle_atom_site_label_3
_geom_angle
_geom_angle_site_symmetry_1
_geom_angle_site_symmetry_3
_geom_angle_publ_flag
C8 Co1 C9 42.66(9) . . ?
C8 Co1 C1 159.48(10) . . ?
C9 Co1 C1 154.71(9) . . ?
C8 Co1 C5 158.96(10) . . ?
C9 Co1 C5 120.92(10) . . ?
C1 Co1 C5 40.90(9) . . ?
C8 Co1 C2 124.47(10) . . ?
C9 Co1 C2 163.84(9) . . ?
C1 Co1 C2 40.71(9) . . ?
C5 Co1 C2 68.23(10) . . ?
C8 Co1 C7 41.53(9) . . ?
C9 Co1 C7 69.98(9) . . ?
C1 Co1 C7 121.12(9) . . ?
C5 Co1 C7 157.77(9) . . ?
C2 Co1 C7 106.63(9) . . ?
C8 Co1 C10 69.94(9) . . ?
C9 Co1 C10 41.34(9) . . ?
C1 Co1 C10 117.97(9) . . ?
C5 Co1 C10 106.31(9) . . ?
C2 Co1 C10 153.33(9) . . ?
C7 Co1 C10 68.04(9) . . ?
C8 Co1 C4 124.69(9) . . ?
C9 Co1 C4 110.14(9) . . ?
C1 Co1 C4 67.79(9) . . ?
C5 Co1 C4 40.05(9) . . ?
C2 Co1 C4 67.33(10) . . ?
C7 Co1 C4 159.81(9) . . ?
C10 Co1 C4 126.19(10) . . ?
C8 Co1 C3 110.21(9) . . ?
C9 Co1 C3 127.84(9) . . ?
C1 Co1 C3 67.79(9) . . ?
C5 Co1 C3 67.44(10) . . ?
C2 Co1 C3 40.07(9) . . ?
C7 Co1 C3 123.41(10) . . ?
C10 Co1 C3 163.91(9) . . ?
C4 Co1 C3 39.70(10) . . ?
C8 Co1 C6 66.42(8) . . ?
C9 Co1 C6 66.25(8) . . ?
C1 Co1 C6 107.01(8) . . ?
C5 Co1 C6 124.14(9) . . ?
C2 Co1 C6 121.51(9) . . ?
C7 Co1 C6 38.69(8) . . ?
C10 Co1 C6 38.55(8) . . ?
C4 Co1 C6 160.99(9) . . ?
C3 Co1 C6 157.19(9) . . ?
C7 S1 C11 103.49(12) . . ?
C8 S2 C12 99.54(12) . . ?
C9 S3 C13 99.70(12) . . ?
C10 S4 C14 105.51(12) . . ?
C2 C1 C5 107.3(2) . . ?
C2 C1 C15 125.3(2) . . ?
C5 C1 C15 127.4(2) . . ?
C2 C1 Co1 69.91(13) . . ?
C5 C1 Co1 69.72(12) . . ?
C15 C1 Co1 124.93(15) . . ?
C3 C2 C1 108.2(2) . . ?
C3 C2 Co1 71.11(13) . . ?
C1 C2 Co1 69.37(13) . . ?
C4 C3 C2 108.1(2) . . ?
C4 C3 Co1 70.03(13) . . ?
C2 C3 Co1 68.82(13) . . ?
C3 C4 C5 108.5(2) . . ?
C3 C4 Co1 70.27(13) . . ?
C5 C4 Co1 68.86(12) . . ?
C4 C5 C1 107.9(2) . . ?
C4 C5 Co1 71.10(13) . . ?
C1 C5 Co1 69.37(12) . . ?
O6 C6 C10 128.4(2) . . ?
O6 C6 C7 128.1(2) . . ?
C10 C6 C7 103.34(18) . . ?
O6 C6 Co1 137.94(17) . . ?
C10 C6 Co1 61.15(11) . . ?
C7 C6 Co1 60.98(11) . . ?
C8 C7 C6 109.32(19) . . ?
C8 C7 S1 122.63(17) . . ?
C6 C7 S1 126.50(16) . . ?
C8 C7 Co1 65.80(12) . . ?
C6 C7 Co1 80.33(13) . . ?
S1 C7 Co1 130.58(12) . . ?
C7 C8 C9 107.68(19) . . ?
C7 C8 S2 125.36(18) . . ?
C9 C8 S2 126.95(17) . . ?
C7 C8 Co1 72.67(12) . . ?
C9 C8 Co1 68.68(12) . . ?
S2 C8 Co1 125.02(12) . . ?
C10 C9 C8 107.99(19) . . ?
C10 C9 S3 124.58(17) . . ?
C8 C9 S3 127.42(17) . . ?
C10 C9 Co1 72.91(12) . . ?
C8 C9 Co1 68.66(12) . . ?
S3 C9 Co1 124.15(12) . . ?
C9 C10 C6 109.49(19) . . ?
C9 C10 S4 120.87(17) . . ?
C6 C10 S4 128.41(17) . . ?
C9 C10 Co1 65.76(12) . . ?
C6 C10 Co1 80.30(13) . . ?
S4 C10 Co1 129.11(12) . . ?
O15 C15 O16 123.7(2) . . ?
O15 C15 C1 124.8(2) . . ?
O16 C15 C1 111.5(2) . . ?
C15 O16 C16 115.92(19) . . ?

loop_
_geom_bond_atom_site_label_1
_geom_bond_atom_site_label_2
_geom_bond_distance
_geom_bond_site_symmetry_2
_geom_bond_publ_flag
Co1 C8 1.978(2) . ?
Co1 C9 1.978(2) . ?
Co1 C1 2.043(2) . ?
Co1 C5 2.048(2) . ?
Co1 C2 2.051(2) . ?
Co1 C7 2.070(2) . ?
Co1 C10 2.073(2) . ?
Co1 C4 2.078(2) . ?
Co1 C3 2.081(2) . ?
Co1 C6 2.333(2) . ?
S1 C7 1.739(2) . ?
S1 C11 1.797(3) . ?
S2 C8 1.759(2) . ?
S2 C12 1.799(3) . ?
S3 C9 1.763(2) . ?
S3 C13 1.809(3) . ?
S4 C10 1.746(2) . ?
S4 C14 1.781(3) . ?
C1 C2 1.424(3) . ?
C1 C5 1.430(3) . ?
C1 C15 1.471(3) . ?
C2 C3 1.416(3) . ?
C3 C4 1.412(4) . ?
C4 C5 1.413(3) . ?
C6 O6 1.233(3) . ?
C6 C10 1.475(3) . ?
C6 C7 1.480(3) . ?
C7 C8 1.438(3) . ?
C8 C9 1.439(3) . ?
C9 C10 1.433(3) . ?
C15 O15 1.205(3) . ?
C15 O16 1.343(3) . ?
O16 C16 1.446(3) . ?
